data_4070345
loop_
_publ_author_name
'Gericke, Robert'
'Gerlach, Daniela'
'Wagler, J\"org'

_publ_contact_author
;Wagler, J\"org 
 Institut f\"ur Anorganische Chemie
 Technische Universit\"at Bergakademie Freiberg
 Leipziger Str. 29
 09596 Freiberg
 Bundesrepublik Deutschland
;
_publ_section_title
;
 Ring-Strain-Formation Lewis Acidity? A Pentacoordinate Silacyclobutane
 Comprising Exclusively Equatorial Si--C Bonds
;
_journal_issue 23
_journal_name_full Organometallics
_journal_page_first 6831
_journal_page_last 6834
_journal_paper_doi 10.1021/om900741a
_journal_volume 28
_journal_year 2009
_chemical_formula_moiety 'C14 H15 N3 O2 Si'
_chemical_formula_sum 'C14 H15 N3 O2 Si'
_chemical_formula_weight 285.38
_chemical_name_systematic ?
_space_group_IT_number 14
_symmetry_cell_setting monoclinic
_symmetry_space_group_name_Hall '-P 2ybc'
_symmetry_space_group_name_H-M 'P 1 21/c 1'
_atom_sites_solution_hydrogens geom
_atom_sites_solution_primary direct
_atom_sites_solution_secondary difmap
_audit_creation_method SHELXL-97
_cell_angle_alpha 90.00
_cell_angle_beta 94.384(2)
_cell_angle_gamma 90.00
_cell_formula_units_Z 4
_cell_length_a 7.0863(2)
_cell_length_b 10.2087(3)
_cell_length_c 17.7160(5)
_cell_measurement_reflns_used 3724
_cell_measurement_temperature 100(2)
_cell_measurement_theta_max 26.87
_cell_measurement_theta_min 2.30
_cell_volume 1277.86(6)
_computing_cell_refinement 'Bruker SMART'
_computing_data_collection 'Bruker SMART'
_computing_data_reduction 'Bruker SAINT'
_computing_molecular_graphics 'ORTEP32 (Farugia)'
_computing_publication_material 'Ciftab (Sheldrick)'
_computing_structure_refinement 'SHELXL-97 (Sheldrick, 1997)'
_computing_structure_solution 'SHELXS-97 (Sheldrick, 1990)'
_diffrn_ambient_temperature 100(2)
_diffrn_measured_fraction_theta_full 0.995
_diffrn_measured_fraction_theta_max 0.995
_diffrn_measurement_device_type 'CCD area detector'
_diffrn_measurement_method 'phi and omega scans'
_diffrn_radiation_monochromator graphite
_diffrn_radiation_source 'fine-focus sealed tube'
_diffrn_radiation_type MoK\a
_diffrn_radiation_wavelength 0.71073
_diffrn_reflns_av_R_equivalents 0.0592
_diffrn_reflns_av_sigmaI/netI 0.0558
_diffrn_reflns_limit_h_max 9
_diffrn_reflns_limit_h_min -8
_diffrn_reflns_limit_k_max 12
_diffrn_reflns_limit_k_min -13
_diffrn_reflns_limit_l_max 22
_diffrn_reflns_limit_l_min -22
_diffrn_reflns_number 13020
_diffrn_reflns_theta_full 26.99
_diffrn_reflns_theta_max 26.99
_diffrn_reflns_theta_min 2.30
_exptl_absorpt_coefficient_mu 0.189
_exptl_absorpt_correction_type none
_exptl_crystal_colour colorless
_exptl_crystal_density_diffrn 1.483
_exptl_crystal_density_method 'not measured'
_exptl_crystal_description piece
_exptl_crystal_F_000 600
_exptl_crystal_size_max 0.25
_exptl_crystal_size_mid 0.15
_exptl_crystal_size_min 0.10
_refine_diff_density_max 0.310
_refine_diff_density_min -0.347
_refine_diff_density_rms 0.064
_refine_ls_extinction_method none
_refine_ls_goodness_of_fit_ref 1.059
_refine_ls_hydrogen_treatment constr
_refine_ls_matrix_type full
_refine_ls_number_parameters 184
_refine_ls_number_reflns 2761
_refine_ls_number_restraints 0
_refine_ls_restrained_S_all 1.059
_refine_ls_R_factor_all 0.0678
_refine_ls_R_factor_gt 0.0432
_refine_ls_shift/su_max 0.001
_refine_ls_shift/su_mean 0.000
_refine_ls_structure_factor_coef Fsqd
_refine_ls_weighting_details 'calc w=1/[\s^2^(Fo^2^)+(0.0460P)^2^+0.1780P] where P=(Fo^2^+2Fc^2^)/3'
_refine_ls_weighting_scheme calc
_refine_ls_wR_factor_gt 0.0964
_refine_ls_wR_factor_ref 0.1043
_reflns_number_gt 1998
_reflns_number_total 2761
_reflns_threshold_expression >2sigma(I)
_cod_data_source_file om900741a_si_002.cif
_cod_data_source_block compound_4
_cod_original_sg_symbol_Hall -P2ybc
_cod_original_sg_symbol_H-M P21/c
_cod_database_code 4070345

loop_
_symmetry_equiv_pos_as_xyz
'x, y, z'
'-x, y+1/2, -z+1/2'
'-x, -y, -z'
'x, -y-1/2, z-1/2'

loop_
_atom_site_label
_atom_site_type_symbol
_atom_site_fract_x
_atom_site_fract_y
_atom_site_fract_z
_atom_site_U_iso_or_equiv
_atom_site_adp_type
_atom_site_occupancy
_atom_site_symmetry_multiplicity
_atom_site_calc_flag
_atom_site_refinement_flags
_atom_site_disorder_assembly
_atom_site_disorder_group
Si1 Si 0.26695(8) 0.20958(5) 0.06798(3) 0.01598(17) Uani 1 1 d . . .
O1 O 0.2306(2) -0.11659(14) -0.05677(8) 0.0227(4) Uani 1 1 d . A .
O2 O 0.2327(2) 0.15515(13) 0.16046(8) 0.0211(3) Uani 1 1 d . . .
N1 N 0.3119(2) 0.22359(16) -0.04421(9) 0.0162(4) Uani 1 1 d . A .
N2 N 0.3290(2) 0.11882(16) -0.15210(9) 0.0164(4) Uani 1 1 d . . .
N3 N 0.2418(2) 0.03776(16) 0.04029(9) 0.0145(4) Uani 1 1 d . A .
C1 C 0.3495(3) 0.3129(2) -0.09898(11) 0.0192(5) Uani 1 1 d . . .
H1 H 0.3651 0.4045 -0.0915 0.023 Uiso 1 1 calc R A .
C2 C 0.3607(3) 0.2483(2) -0.16579(12) 0.0198(5) Uani 1 1 d . A .
H2 H 0.3859 0.2862 -0.2130 0.024 Uiso 1 1 calc R . .
C3 C 0.3251(3) 0.0128(2) -0.20790(11) 0.0221(5) Uani 0.56(2) 1 d P A 1
H3A H 0.1967 0.0040 -0.2322 0.033 Uiso 0.56(2) 1 calc PR A 1
H3B H 0.3627 -0.0695 -0.1825 0.033 Uiso 0.56(2) 1 calc PR A 1
H3C H 0.4132 0.0329 -0.2463 0.033 Uiso 0.56(2) 1 calc PR A 1
C3A C 0.3251(3) 0.0128(2) -0.20790(11) 0.0221(5) Uani 0.44(2) 1 d P A 2
H3D H 0.2499 -0.0603 -0.1905 0.033 Uiso 0.44(2) 1 calc PR A 2
H3E H 0.4545 -0.0170 -0.2139 0.033 Uiso 0.44(2) 1 calc PR A 2
H3F H 0.2681 0.0448 -0.2566 0.033 Uiso 0.44(2) 1 calc PR A 2
C4 C 0.3000(3) 0.10845(19) -0.07837(11) 0.0153(4) Uani 1 1 d . A .
C5 C 0.2539(3) -0.0053(2) -0.03238(11) 0.0162(4) Uani 1 1 d . . .
C6 C 0.2016(3) -0.0464(2) 0.10044(10) 0.0148(4) Uani 1 1 d . . .
C7 C 0.1687(3) -0.1800(2) 0.09970(11) 0.0183(5) Uani 1 1 d . A .
H7 H 0.1704 -0.2290 0.0542 0.022 Uiso 1 1 calc R . .
C8 C 0.1328(3) -0.2409(2) 0.16770(12) 0.0200(5) Uani 1 1 d . . .
H8 H 0.1095 -0.3325 0.1682 0.024 Uiso 1 1 calc R A .
C9 C 0.1305(3) -0.1707(2) 0.23421(11) 0.0195(5) Uani 1 1 d . A .
H9 H 0.1064 -0.2144 0.2798 0.023 Uiso 1 1 calc R . .
C10 C 0.1635(3) -0.0358(2) 0.23486(11) 0.0196(5) Uani 1 1 d . . .
H10 H 0.1631 0.0127 0.2806 0.024 Uiso 1 1 calc R A .
C11 C 0.1966(3) 0.0256(2) 0.16753(11) 0.0170(5) Uani 1 1 d . A .
C12 C 0.4570(3) 0.3339(2) 0.09172(11) 0.0185(5) Uani 1 1 d . . .
H12A H 0.5093 0.3319 0.1452 0.022 Uiso 1 1 calc R . .
H12B H 0.5590 0.3346 0.0565 0.022 Uiso 1 1 calc R . .
C13 C 0.3000(3) 0.4405(2) 0.07420(12) 0.0211(5) Uani 1 1 d . . .
H13A H 0.2944 0.5023 0.1170 0.025 Uiso 1 1 calc R . .
H13B H 0.3234 0.4904 0.0279 0.025 Uiso 1 1 calc R . .
C14 C 0.1129(3) 0.35835(19) 0.06252(12) 0.0200(5) Uani 1 1 d . . .
H14A H 0.0423 0.3715 0.0127 0.024 Uiso 1 1 calc R . .
H14B H 0.0287 0.3662 0.1044 0.024 Uiso 1 1 calc R . .

loop_
_atom_site_aniso_label
_atom_site_aniso_U_11
_atom_site_aniso_U_22
_atom_site_aniso_U_33
_atom_site_aniso_U_23
_atom_site_aniso_U_13
_atom_site_aniso_U_12
Si1 0.0190(3) 0.0135(3) 0.0154(3) 0.0001(2) 0.0005(2) -0.0011(2)
O1 0.0303(9) 0.0162(8) 0.0218(8) -0.0035(6) 0.0032(7) 0.0005(7)
O2 0.0323(9) 0.0154(8) 0.0157(7) 0.0005(6) 0.0032(6) -0.0027(6)
N1 0.0164(9) 0.0160(9) 0.0159(9) 0.0016(7) -0.0001(7) -0.0018(7)
N2 0.0156(9) 0.0198(9) 0.0139(9) -0.0016(7) 0.0014(7) 0.0009(7)
N3 0.0167(9) 0.0132(9) 0.0137(8) 0.0006(7) 0.0017(7) 0.0005(7)
C1 0.0201(12) 0.0184(12) 0.0187(11) 0.0032(9) -0.0004(9) -0.0043(9)
C2 0.0191(12) 0.0203(12) 0.0201(11) 0.0043(9) 0.0023(9) -0.0016(9)
C3 0.0242(13) 0.0263(13) 0.0162(11) -0.0061(9) 0.0040(9) 0.0007(10)
C3A 0.0242(13) 0.0263(13) 0.0162(11) -0.0061(9) 0.0040(9) 0.0007(10)
C4 0.0143(11) 0.0177(11) 0.0137(10) -0.0009(8) -0.0005(8) 0.0000(8)
C5 0.0130(11) 0.0179(11) 0.0175(10) -0.0008(9) -0.0010(8) 0.0040(8)
C6 0.0110(11) 0.0171(11) 0.0165(10) 0.0011(8) 0.0021(8) 0.0009(8)
C7 0.0170(12) 0.0167(11) 0.0214(11) 0.0001(9) 0.0023(9) 0.0015(9)
C8 0.0170(12) 0.0143(11) 0.0293(12) 0.0032(9) 0.0049(9) -0.0006(9)
C9 0.0166(12) 0.0222(12) 0.0202(11) 0.0070(9) 0.0043(9) 0.0030(9)
C10 0.0183(12) 0.0220(12) 0.0186(11) 0.0003(9) 0.0023(9) 0.0001(9)
C11 0.0138(11) 0.0156(11) 0.0214(11) 0.0002(8) 0.0004(8) -0.0007(8)
C12 0.0204(12) 0.0176(11) 0.0174(10) -0.0019(9) 0.0011(8) -0.0029(9)
C13 0.0273(13) 0.0156(11) 0.0206(11) -0.0022(9) 0.0029(9) -0.0005(9)
C14 0.0202(12) 0.0193(12) 0.0207(11) 0.0009(9) 0.0034(9) 0.0011(9)

loop_
_atom_type_symbol
_atom_type_description
_atom_type_scat_dispersion_real
_atom_type_scat_dispersion_imag
_atom_type_scat_source
C C 0.0033 0.0016 'International Tables Vol C Tables 4.2.6.8 and 6.1.1.4'
H H 0.0000 0.0000 'International Tables Vol C Tables 4.2.6.8 and 6.1.1.4'
N N 0.0061 0.0033 'International Tables Vol C Tables 4.2.6.8 and 6.1.1.4'
O O 0.0106 0.0060 'International Tables Vol C Tables 4.2.6.8 and 6.1.1.4'
Si Si 0.0817 0.0704 'International Tables Vol C Tables 4.2.6.8 and 6.1.1.4'

loop_
_geom_angle_atom_site_label_1
_geom_angle_atom_site_label_2
_geom_angle_atom_site_label_3
_geom_angle
O2 Si1 N3 85.95(7)
O2 Si1 C14 100.54(8)
N3 Si1 C14 136.23(8)
O2 Si1 C12 98.76(8)
N3 Si1 C12 139.80(9)
C14 Si1 C12 82.44(9)
O2 Si1 N1 165.64(7)
N3 Si1 N1 79.92(7)
C14 Si1 N1 91.53(8)
C12 Si1 N1 90.46(8)
O2 Si1 C13 106.86(7)
N3 Si1 C13 167.09(8)
N1 Si1 C13 87.33(7)
C11 O2 Si1 115.70(12)
C4 N1 C1 106.02(16)
C4 N1 Si1 111.97(13)
C1 N1 Si1 142.00(14)
C4 N2 C2 106.78(17)
C4 N2 C3 127.03(17)
C2 N2 C3 126.19(17)
C5 N3 C6 122.97(17)
C5 N3 Si1 123.29(14)
C6 N3 Si1 113.70(12)
C2 C1 N1 108.69(18)
C2 C1 H1 125.7
N1 C1 H1 125.7
C1 C2 N2 107.01(18)
C1 C2 H2 126.5
N2 C2 H2 126.5
N2 C3 H3A 109.5
N2 C3 H3B 109.5
N2 C3 H3C 109.5
N1 C4 N2 111.49(17)
N1 C4 C5 117.25(17)
N2 C4 C5 131.23(18)
O1 C5 N3 127.88(19)
O1 C5 C4 124.63(18)
N3 C5 C4 107.49(17)
C7 C6 C11 120.68(18)
C7 C6 N3 129.42(17)
C11 C6 N3 109.90(17)
C6 C7 C8 118.18(19)
C6 C7 H7 120.9
C8 C7 H7 120.9
C9 C8 C7 121.4(2)
C9 C8 H8 119.3
C7 C8 H8 119.3
C8 C9 C10 120.41(19)
C8 C9 H9 119.8
C10 C9 H9 119.8
C11 C10 C9 118.62(19)
C11 C10 H10 120.7
C9 C10 H10 120.7
O2 C11 C10 124.60(18)
O2 C11 C6 114.63(17)
C10 C11 C6 120.73(19)
C13 C12 Si1 86.47(12)
C13 C12 H12A 114.2
Si1 C12 H12A 114.2
C13 C12 H12B 114.2
Si1 C12 H12B 114.2
H12A C12 H12B 111.4
C14 C13 C12 103.57(16)
C14 C13 Si1 51.90(9)
C12 C13 Si1 52.13(10)
C14 C13 H13A 111.0
C12 C13 H13A 111.0
Si1 C13 H13A 131.3
C14 C13 H13B 111.0
C12 C13 H13B 111.0
Si1 C13 H13B 119.7
H13A C13 H13B 109.0
C13 C14 Si1 86.74(12)
C13 C14 H14A 114.2
Si1 C14 H14A 114.2
C13 C14 H14B 114.2
Si1 C14 H14B 114.2
H14A C14 H14B 111.4

loop_
_geom_bond_atom_site_label_1
_geom_bond_atom_site_label_2
_geom_bond_distance
Si1 O2 1.7643(14)
Si1 N3 1.8264(17)
Si1 C14 1.868(2)
Si1 C12 1.875(2)
Si1 N1 2.0419(17)
O1 C5 1.223(2)
O2 C11 1.355(2)
N1 C4 1.322(2)
N1 C1 1.372(2)
N2 C4 1.342(2)
N2 C2 1.366(3)
N2 C3 1.465(2)
N3 C5 1.369(2)
N3 C6 1.415(2)
C1 C2 1.362(3)
C1 H1 0.9500
C2 H2 0.9500
C3 H3A 0.9800
C3 H3B 0.9800
C3 H3C 0.9800
C4 C5 1.469(3)
C6 C7 1.384(3)
C6 C11 1.400(3)
C7 C8 1.396(3)
C7 H7 0.9500
C8 C9 1.380(3)
C8 H8 0.9500
C9 C10 1.396(3)
C9 H9 0.9500
C10 C11 1.383(3)
C10 H10 0.9500
C12 C13 1.571(3)
C12 H12A 0.9900
C12 H12B 0.9900
C13 C14 1.569(3)
C13 H13A 0.9900
C13 H13B 0.9900
C14 H14A 0.9900
C14 H14B 0.9900

loop_
_geom_torsion_atom_site_label_1
_geom_torsion_atom_site_label_2
_geom_torsion_atom_site_label_3
_geom_torsion_atom_site_label_4
_geom_torsion
N3 Si1 O2 C11 -3.23(14)
C14 Si1 O2 C11 133.09(15)
C12 Si1 O2 C11 -143.04(14)
N1 Si1 O2 C11 -13.6(4)
C13 Si1 O2 C11 175.24(13)
O2 Si1 N1 C4 10.9(4)
N3 Si1 N1 C4 0.30(14)
C14 Si1 N1 C4 -136.50(15)
C12 Si1 N1 C4 141.05(15)
C13 Si1 N1 C4 -177.65(14)
O2 Si1 N1 C1 -170.1(3)
N3 Si1 N1 C1 179.3(2)
C14 Si1 N1 C1 42.5(2)
C12 Si1 N1 C1 -39.9(2)
C13 Si1 N1 C1 1.4(2)
O2 Si1 N3 C5 -179.53(16)
C14 Si1 N3 C5 79.46(19)
C12 Si1 N3 C5 -80.7(2)
N1 Si1 N3 C5 -2.14(15)
C13 Si1 N3 C5 7.1(4)
O2 Si1 N3 C6 2.70(13)
C14 Si1 N3 C6 -98.32(16)
C12 Si1 N3 C6 101.49(17)
N1 Si1 N3 C6 -179.91(14)
C13 Si1 N3 C6 -170.7(3)
C4 N1 C1 C2 -0.4(2)
Si1 N1 C1 C2 -179.46(16)
N1 C1 C2 N2 0.3(2)
C4 N2 C2 C1 -0.1(2)
C3 N2 C2 C1 179.15(17)
C1 N1 C4 N2 0.4(2)
Si1 N1 C4 N2 179.74(12)
C1 N1 C4 C5 -178.05(17)
Si1 N1 C4 C5 1.3(2)
C2 N2 C4 N1 -0.2(2)
C3 N2 C4 N1 -179.40(17)
C2 N2 C4 C5 177.9(2)
C3 N2 C4 C5 -1.3(3)
C6 N3 C5 O1 1.2(3)
Si1 N3 C5 O1 -176.35(16)
C6 N3 C5 C4 -179.21(16)
Si1 N3 C5 C4 3.2(2)
N1 C4 C5 O1 176.85(19)
N2 C4 C5 O1 -1.2(3)
N1 C4 C5 N3 -2.7(2)
N2 C4 C5 N3 179.23(19)
C5 N3 C6 C7 0.2(3)
Si1 N3 C6 C7 177.99(17)
C5 N3 C6 C11 -179.43(17)
Si1 N3 C6 C11 -1.6(2)
C11 C6 C7 C8 -0.8(3)
N3 C6 C7 C8 179.64(18)
C6 C7 C8 C9 -0.2(3)
C7 C8 C9 C10 0.3(3)
C8 C9 C10 C11 0.6(3)
Si1 O2 C11 C10 -179.18(16)
Si1 O2 C11 C6 3.1(2)
C9 C10 C11 O2 -179.14(19)
C9 C10 C11 C6 -1.5(3)
C7 C6 C11 O2 179.50(17)
N3 C6 C11 O2 -0.8(2)
C7 C6 C11 C10 1.7(3)
N3 C6 C11 C10 -178.67(17)
O2 Si1 C12 C13 -105.61(11)
N3 Si1 C12 C13 160.28(12)
C14 Si1 C12 C13 -6.04(12)
N1 Si1 C12 C13 85.44(11)
Si1 C12 C13 C14 7.35(14)
O2 Si1 C13 C14 -86.83(12)
N3 Si1 C13 C14 86.3(4)
C12 Si1 C13 C14 -170.91(17)
N1 Si1 C13 C14 95.36(12)
O2 Si1 C13 C12 84.08(12)
N3 Si1 C13 C12 -102.8(3)
C14 Si1 C13 C12 170.91(17)
N1 Si1 C13 C12 -93.73(12)
C12 C13 C14 Si1 -7.37(14)
O2 Si1 C14 C13 103.61(11)
N3 Si1 C14 C13 -161.20(11)
C12 Si1 C14 C13 6.05(12)
N1 Si1 C14 C13 -84.21(11)
